data_7245502
loop_
_publ_author_name
'George, Gary C.'
'Unruh, Daniel K.'
'Hutchins, Kristin M.'

_publ_section_title
;
 Use of a Diels--Alder reaction to modify thermal expansion properties in
 charge-transfer cocrystals
;
_journal_name_full CrystEngComm
_journal_paper_doi 10.1039/D2CE01207C
_journal_year 2022
_chemical_formula_moiety 'C28 H19 Br N2 O4 S2'
_chemical_formula_sum 'C28 H19 Br N2 O4 S2'
_chemical_formula_weight 591.48
_space_group_crystal_system monoclinic
_space_group_IT_number 14
_space_group_name_Hall '-P 2ybc'
_space_group_name_H-M_alt 'P 1 21/c 1'
_atom_sites_solution_hydrogens geom
_atom_sites_solution_primary dual
_audit_creation_date 2022-03-12
_audit_creation_method
;
Olex2 1.5
(compiled 2021.12.09 svn.r5202d8cf for OlexSys, GUI svn.r6439)
;
_audit_update_record
;
2022-06-17 deposited with the CCDC.	2022-09-12 downloaded from the CCDC.
;
_cell_angle_alpha 90
_cell_angle_beta 103.198(2)
_cell_angle_gamma 90
_cell_formula_units_Z 4
_cell_length_a 12.6744(2)
_cell_length_b 23.0269(3)
_cell_length_c 8.48040(10)
_cell_measurement_reflns_used 14850
_cell_measurement_temperature 100.00(10)
_cell_measurement_theta_max 76.8220
_cell_measurement_theta_min 3.5630
_cell_volume 2409.65(6)
_computing_cell_refinement 'CrysAlisPro 1.171.41.122a (Rigaku OD, 2021)'
_computing_data_collection 'CrysAlisPro 1.171.41.122a (Rigaku OD, 2021)'
_computing_data_reduction 'CrysAlisPro 1.171.41.122a (Rigaku OD, 2021)'
_computing_molecular_graphics 'Olex2 1.5 (Dolomanov et al., 2009)'
_computing_publication_material 'Olex2 1.5 (Dolomanov et al., 2009)'
_computing_structure_refinement 'SHELXL 2018/3 (Sheldrick, 2015)'
_computing_structure_solution 'SHELXT 2018/2 (Sheldrick, 2018)'
_diffrn_ambient_environment N~2~
_diffrn_ambient_temperature 100.00(10)
_diffrn_detector 'Hybrid Pixel Array Detector'
_diffrn_detector_area_resol_mean 10.0000
_diffrn_detector_type HyPix
_diffrn_measured_fraction_theta_full 0.999
_diffrn_measured_fraction_theta_max 0.968
_diffrn_measurement_details
;
List of Runs (angles in degrees, time in seconds):

  # Type    Start    End  Width  t~exp~   \w     \q     \k     \f   Frames
#--------------------------------------------------------------------------
  1  \w   -123.00 -34.00   0.50    0.55    --  -47.76 -20.00 -86.00  178
  2  \w    -25.00  28.00   0.50    0.55    --  -47.76  20.00  80.00  106
  3  \w    -27.00  29.00   0.50    0.55    --   47.76 -20.00 -86.00  112
  4  \w     35.00 123.00   0.50    0.55    --   47.76  20.00  80.00  176
  5  \w   -166.00 -78.00   0.50    2.19    --  -91.75 -20.00 -86.00  176
  6  \w     94.00 178.00   0.50    2.19    --  107.31  20.00  80.00  168
  7  \w   -120.00 -73.00   0.50    0.55    --  -47.76-125.00  30.00   94
  8  \w    -25.00  28.00   0.50    0.55    --  -47.76  19.00-150.00  106
  9  \w    -25.00  45.00   0.50    0.55    --   47.76 -38.00 150.00  140
 10  \w   -163.00 -86.00   0.50    2.19    --  -91.75 -99.00  30.00  154
 11  \w    -64.00 -19.00   0.50    2.19    --  -91.75  57.00  60.00   90
 12  \w    -85.00 -19.00   0.50    2.19    --  -91.75 125.00 150.00  132
 13  \w    -64.00 -19.00   0.50    2.19    --  -91.75  57.00  30.00   90
 14  \w     35.00  68.00   0.50    2.19    --  107.31 -57.00 -30.00   66
 15  \w     35.00 111.00   0.50    2.19    --  107.31-125.00-180.00  152
 16  \w     35.00  68.00   0.50    2.19    --  107.31 -57.00 -60.00   66
 17  \w     35.00 107.00   0.50    2.19    --  107.31 -77.00 -60.00  144
 18  \w     35.00  68.00   0.50    2.19    --  107.31 -57.00   0.00   66
 19  \w     35.00 106.00   0.50    2.19    --  107.31 -99.00 120.00  142
 20  \w     35.00 106.00   0.50    2.19    --  107.31 -99.00-150.00  142
 21  \w     95.00 178.00   0.50    2.19    --  107.31  19.00 120.00  166
 22  \w     35.00  68.00   0.50    2.19    --  107.31 -57.00-180.00   66
 23  \w     35.00  68.00   0.50    2.19    --  107.31 -57.00-150.00   66
 24  \w     35.00  68.00   0.50    2.19    --  107.31 -57.00  90.00   66
 25  \w   -120.00 -25.00   0.50    0.55    --  -47.76 -77.00 120.00  190
 26  \w   -120.00 -47.00   0.50    0.55    --  -47.76 -57.00 -90.00  146
 27  \w   -120.00 -25.00   0.50    0.55    --  -47.76 -77.00-150.00  190
;
_diffrn_measurement_device 'four-circle diffractometer'
_diffrn_measurement_device_type 'XtaLAB Synergy, Dualflex, HyPix'
_diffrn_measurement_method '\w scans'
_diffrn_orient_matrix_type 'CrysAlisPro convention (1999,Acta A55,543-557)'
_diffrn_orient_matrix_UB_11 0.0002335000
_diffrn_orient_matrix_UB_12 0.0176434000
_diffrn_orient_matrix_UB_13 0.1753273000
_diffrn_orient_matrix_UB_21 -0.1248082000
_diffrn_orient_matrix_UB_22 -0.0008071000
_diffrn_orient_matrix_UB_23 -0.0416651000
_diffrn_orient_matrix_UB_31 0.0016946000
_diffrn_orient_matrix_UB_32 -0.0645343000
_diffrn_orient_matrix_UB_33 0.0485157000
_diffrn_radiation_monochromator mirror
_diffrn_radiation_probe x-ray
_diffrn_radiation_type 'Cu K\a'
_diffrn_radiation_wavelength 1.54184
_diffrn_reflns_av_R_equivalents 0.0638
_diffrn_reflns_av_unetI/netI 0.0387
_diffrn_reflns_Laue_measured_fraction_full 0.999
_diffrn_reflns_Laue_measured_fraction_max 0.968
_diffrn_reflns_limit_h_max 16
_diffrn_reflns_limit_h_min -15
_diffrn_reflns_limit_k_max 22
_diffrn_reflns_limit_k_min -28
_diffrn_reflns_limit_l_max 10
_diffrn_reflns_limit_l_min -10
_diffrn_reflns_number 26084
_diffrn_reflns_point_group_measured_fraction_full 0.999
_diffrn_reflns_point_group_measured_fraction_max 0.968
_diffrn_reflns_theta_full 67.684
_diffrn_reflns_theta_max 77.202
_diffrn_reflns_theta_min 3.582
_diffrn_source 'micro-focus sealed X-ray tube'
_diffrn_source_type 'PhotonJet (Cu) X-ray Source'
_exptl_absorpt_coefficient_mu 4.288
_exptl_absorpt_correction_T_max 1.000
_exptl_absorpt_correction_T_min 0.632
_exptl_absorpt_correction_type gaussian
_exptl_absorpt_process_details
;
CrysAlisPro 1.171.41.122a (Rigaku Oxford Diffraction, 2021)
Numerical absorption correction based on gaussian integration over
a multifaceted crystal model
Empirical absorption correction using spherical harmonics,
implemented in SCALE3 ABSPACK scaling algorithm.
;
_exptl_crystal_colour 'clear light yellow'
_exptl_crystal_colour_lustre clear
_exptl_crystal_colour_modifier light
_exptl_crystal_colour_primary yellow
_exptl_crystal_density_diffrn 1.630
_exptl_crystal_description plate
_exptl_crystal_F_000 1200
_exptl_crystal_size_max 0.267
_exptl_crystal_size_mid 0.149
_exptl_crystal_size_min 0.039
_refine_diff_density_max 0.845
_refine_diff_density_min -0.957
_refine_diff_density_rms 0.083
_refine_ls_extinction_method none
_refine_ls_goodness_of_fit_ref 1.108
_refine_ls_hydrogen_treatment constr
_refine_ls_matrix_type full
_refine_ls_number_parameters 376
_refine_ls_number_reflns 4944
_refine_ls_number_restraints 113
_refine_ls_restrained_S_all 1.103
_refine_ls_R_factor_all 0.0681
_refine_ls_R_factor_gt 0.0624
_refine_ls_shift/su_max 0.001
_refine_ls_shift/su_mean 0.000
_refine_ls_structure_factor_coef Fsqd
_refine_ls_weighting_details 'w=1/[\s^2^(Fo^2^)+(0.0002P)^2^+8.8259P] where P=(Fo^2^+2Fc^2^)/3'
_refine_ls_weighting_scheme calc
_refine_ls_wR_factor_gt 0.1329
_refine_ls_wR_factor_ref 0.1360
_reflns_Friedel_coverage 0.000
_reflns_number_gt 4469
_reflns_number_total 4944
_reflns_threshold_expression 'I > 2\s(I)'
_cod_data_source_file d2ce01207c2.cif
_cod_data_source_block DA2_BrAn_Head_to_Head_CA_Nonsolvated_auto
_cod_database_code 7245502
_shelx_shelxl_version_number 2018/3
_chemical_oxdiff_formula 'C H O N S Br'
_shelx_space_group_comment
;
The symmetry employed for this shelxl refinement is uniquely defined
by the following loop, which should always be used as a source of
symmetry information in preference to the above space-group names.
They are only intended as comments.
;
_shelx_estimated_absorpt_t_max 0.851
_shelx_estimated_absorpt_t_min 0.394
_olex2_refinement_description
;
1. Fixed Uiso
 At 1.2 times of:
  All C(H) groups, All C(H,H) groups, All C(H,H,H,H) groups
2. Restrained distances
 C19-C20A = C19-C20B
 1.519 with sigma of 0.02
 C20A-C21A = C20B-C21B
 1.30081 with sigma of 0.02
 C14-Br1 = C7-Br2
 1.81435 with sigma of 0.02
3. Uiso/Uaniso restraints and constraints
C19 \\sim C20A \\sim C20B \\sim C21B \\sim C21A: within 2A with sigma of 0.02
and sigma for terminal atoms of 0.04 within 2A
C17 \\sim C24 \\sim S2 \\sim S3: within 2A with sigma of 0.02 and sigma for
terminal atoms of 0.04 within 2A
4. Rigid body (RIGU) restrains
 C19, C20A, C20B, C21A, C21B
 with sigma for 1-2 distances of 0.001 and sigma for 1-3 distances of 0.001
 C17, C24, S2, S3
 with sigma for 1-2 distances of 0.001 and sigma for 1-3 distances of 0.001
5. Others
 Sof(H14)=Sof(Br2)=1-FVAR(1)
 Sof(Br1)=Sof(H7)=FVAR(1)
 Sof(H19C)=Sof(H19D)=Sof(C20B)=Sof(H20B)=Sof(C21B)=Sof(H21C)=Sof(H21D)=1-FVAR(2)
 Sof(H19A)=Sof(H19B)=Sof(C20A)=Sof(H20A)=Sof(C21A)=Sof(H21A)=Sof(H21B)=FVAR(2)
 Sof(S3)=1-FVAR(6)
 Sof(S2)=FVAR(6)
6.a Ternary CH refined with riding coordinates:
 C14(H14), C7(H7)
6.b Secondary CH2 refined with riding coordinates:
 C26(H26A,H26B), C19(H19A,H19B), C19(H19C,H19D)
6.c Aromatic/amide H refined with riding coordinates:
 C12(H12), C11(H11), C10(H10), C2(H2), C9(H9), C5(H5), C3(H3), C27(H27),
 C4(H4), C20A(H20A), C20B(H20B)
6.d X=CH2 refined with riding coordinates:
 C28(H28A,H28B), C21A(H21A,H21B), C21B(H21C,H21D)
;
_olex2_exptl_crystal_mounting_method 'Crystal was mounted on a 75 um MiTeGen cryoloop.'
_olex2_submission_special_instructions 'No special instructions were received'
_oxdiff_exptl_absorpt_empirical_details
;
Empirical correction (ABSPACK) includes:
- Absorption correction using spherical harmonics
- Frame scaling
- Detector area scaling
;
_oxdiff_exptl_absorpt_empirical_full_max 4.134
_oxdiff_exptl_absorpt_empirical_full_min 0.582

loop_
_space_group_symop_operation_xyz
'x, y, z'
'-x, y+1/2, -z+1/2'
'-x, -y, -z'
'x, -y-1/2, z-1/2'

loop_
_atom_site_label
_atom_site_type_symbol
_atom_site_fract_x
_atom_site_fract_y
_atom_site_fract_z
_atom_site_U_iso_or_equiv
_atom_site_adp_type
_atom_site_occupancy
_atom_site_site_symmetry_order
_atom_site_calc_flag
_atom_site_refinement_flags_posn
_atom_site_refinement_flags_adp
_atom_site_refinement_flags_occupancy
_atom_site_disorder_assembly
_atom_site_disorder_group
Br1 Br 0.25732(5) 0.49520(2) 0.83660(7) 0.04436(18) Uani 0.8753(19) 1 d D . P A 1
S1 S 0.35911(9) 0.36952(5) 0.96939(13) 0.0397(3) Uani 1 1 d . . . . .
S2 S 0.39399(16) 0.26821(11) 0.6931(4) 0.0456(6) Uani 0.893(13) 1 d . U P B 1
O1 O 0.6077(3) 0.38184(14) 1.1747(4) 0.0465(7) Uani 1 1 d . . . . .
O3 O 0.1138(3) 0.38352(18) 0.8605(4) 0.0583(9) Uani 1 1 d . . . . .
N1 N 0.6631(3) 0.32127(17) 0.9921(4) 0.0426(8) Uani 1 1 d . . . . .
N2 N 0.1196(3) 0.31859(18) 0.6582(5) 0.0525(10) Uani 1 1 d . . . . .
O4 O 0.1705(3) 0.26084(17) 0.4694(5) 0.0714(11) Uani 1 1 d . . . . .
O2 O 0.6547(3) 0.25518(17) 0.7849(5) 0.0681(11) Uani 1 1 d . . . . .
C13 C 0.4062(3) 0.44085(18) 0.6689(5) 0.0377(9) Uani 1 1 d . . . . .
C23 C 0.4800(4) 0.34039(19) 0.9447(5) 0.0395(9) Uani 1 1 d . . . . .
C16 C 0.2791(3) 0.37385(18) 0.7581(5) 0.0384(9) Uani 1 1 d . . . . .
C14 C 0.2903(4) 0.43770(19) 0.6918(5) 0.0406(10) Uani 1 1 d D . . . .
H14 H 0.275969 0.468072 0.768611 0.049 Uiso 0.1247(19) 1 calc R U P A 2
C22 C 0.5879(4) 0.35283(19) 1.0552(5) 0.0402(10) Uani 1 1 d . . . . .
C24 C 0.4947(4) 0.30220(19) 0.8351(6) 0.0447(10) Uani 1 1 d . U . . .
C17 C 0.2987(4) 0.3297(2) 0.6297(5) 0.0453(10) Uani 1 1 d . U . . .
C12 C 0.4875(4) 0.4780(2) 0.7440(6) 0.0458(11) Uani 1 1 d . . . . .
H12 H 0.474541 0.505227 0.821491 0.055 Uiso 1 1 calc R U . . .
C8 C 0.4256(4) 0.3999(2) 0.5566(5) 0.0429(10) Uani 1 1 d . . . . .
C1 C 0.2139(4) 0.4434(2) 0.5250(6) 0.0454(11) Uani 1 1 d . . . . .
C26 C 0.7757(4) 0.3125(2) 1.0757(6) 0.0514(12) Uani 1 1 d . . . . .
H26A H 0.797095 0.272509 1.054016 0.062 Uiso 1 1 calc R U . . .
H26B H 0.781363 0.315941 1.193713 0.062 Uiso 1 1 calc R U . . .
C15 C 0.1619(4) 0.3609(2) 0.7705(6) 0.0475(11) Uani 1 1 d . . . . .
C11 C 0.5884(4) 0.4755(2) 0.7063(6) 0.0545(13) Uani 1 1 d . . . . .
H11 H 0.644106 0.501561 0.756685 0.065 Uiso 1 1 calc R U . . .
C18 C 0.1911(4) 0.2980(2) 0.5744(6) 0.0529(12) Uani 1 1 d . . . . .
C25 C 0.6120(4) 0.2888(2) 0.8607(6) 0.0479(11) Uani 1 1 d . . . . .
C6 C 0.2362(4) 0.4024(2) 0.4151(6) 0.0486(11) Uani 1 1 d . . . . .
C7 C 0.3291(4) 0.3627(2) 0.4862(5) 0.0494(11) Uani 1 1 d D . . . .
H7 H 0.344852 0.335244 0.403155 0.059 Uiso 0.8753(19) 1 calc R U P A 1
C10 C 0.6078(4) 0.4352(3) 0.5950(7) 0.0580(14) Uani 1 1 d . . . . .
H10 H 0.676815 0.433722 0.568966 0.070 Uiso 1 1 calc R U . . .
C2 C 0.1330(4) 0.4843(3) 0.4742(7) 0.0566(13) Uani 1 1 d . . . . .
H2 H 0.116589 0.512113 0.547822 0.068 Uiso 1 1 calc R U . . .
C9 C 0.5268(4) 0.3967(2) 0.5214(6) 0.0528(12) Uani 1 1 d . . . . .
H9 H 0.540898 0.368395 0.447308 0.063 Uiso 1 1 calc R U . . .
C5 C 0.1764(4) 0.4018(3) 0.2561(6) 0.0599(14) Uani 1 1 d . . . . .
H5 H 0.190386 0.373051 0.183079 0.072 Uiso 1 1 calc R U . . .
C3 C 0.0756(4) 0.4836(3) 0.3113(7) 0.0632(16) Uani 1 1 d . . . . .
H3 H 0.020893 0.511835 0.274290 0.076 Uiso 1 1 calc R U . . .
C27 C 0.8528(4) 0.3534(3) 1.0295(7) 0.0604(14) Uani 1 1 d . . . . .
H27 H 0.927246 0.348289 1.079849 0.072 Uiso 1 1 calc R U . . .
C4 C 0.0973(4) 0.4424(3) 0.2040(7) 0.0649(16) Uani 1 1 d . . . . .
H4 H 0.057517 0.442424 0.094581 0.078 Uiso 1 1 calc R U . . .
C19 C 0.0086(4) 0.2968(3) 0.6393(8) 0.0668(15) Uani 1 1 d D U . . .
H19A H -0.016083 0.302436 0.740904 0.080 Uiso 0.657(11) 1 calc R U P C 1
H19B H 0.005705 0.254764 0.613656 0.080 Uiso 0.657(11) 1 calc R U P C 1
H19C H -0.001464 0.287501 0.748955 0.080 Uiso 0.343(11) 1 calc R U P C 2
H19D H 0.003809 0.259606 0.579356 0.080 Uiso 0.343(11) 1 calc R U P C 2
C28 C 0.8291(5) 0.3954(3) 0.9275(8) 0.081(2) Uani 1 1 d . . . . .
H28A H 0.755747 0.402296 0.873971 0.097 Uiso 1 1 calc R U . . .
H28B H 0.884883 0.419520 0.905695 0.097 Uiso 1 1 calc R U . . .
Br2 Br 0.3365(6) 0.3145(2) 0.3351(6) 0.076(2) Uani 0.1247(19) 1 d D . P A 2
C20A C -0.0636(7) 0.3306(5) 0.5016(11) 0.055(2) Uani 0.657(11) 1 d D U P C 1
H20A H -0.040106 0.336733 0.404223 0.066 Uiso 0.657(11) 1 calc R U P C 1
C21A C -0.1578(6) 0.3516(4) 0.5145(11) 0.059(2) Uani 0.657(11) 1 d D U P C 1
H21A H -0.182170 0.345714 0.611258 0.071 Uiso 0.657(11) 1 calc R U P C 1
H21B H -0.201530 0.372542 0.427037 0.071 Uiso 0.657(11) 1 calc R U P C 1
C20B C -0.0868(16) 0.3337(9) 0.556(3) 0.068(4) Uani 0.343(11) 1 d D U P C 2
H20B H -0.155372 0.326768 0.580117 0.082 Uiso 0.343(11) 1 calc R U P C 2
C21B C -0.0787(14) 0.3740(7) 0.4547(19) 0.060(4) Uani 0.343(11) 1 d D U P C 2
H21C H -0.010845 0.381620 0.429217 0.072 Uiso 0.343(11) 1 calc R U P C 2
H21D H -0.140638 0.396193 0.405276 0.072 Uiso 0.343(11) 1 calc R U P C 2
S3 S 0.4111(17) 0.2826(11) 0.635(4) 0.047(5) Uani 0.107(13) 1 d . U P B 2

loop_
_atom_site_aniso_label
_atom_site_aniso_U_11
_atom_site_aniso_U_22
_atom_site_aniso_U_33
_atom_site_aniso_U_23
_atom_site_aniso_U_13
_atom_site_aniso_U_12
Br1 0.0510(3) 0.0360(3) 0.0442(3) -0.0056(2) 0.0070(2) 0.0054(2)
S1 0.0427(6) 0.0417(6) 0.0346(5) 0.0043(4) 0.0086(4) 0.0031(4)
S2 0.0563(9) 0.0360(8) 0.0428(12) -0.0015(8) 0.0082(7) -0.0015(6)
O1 0.0497(18) 0.0531(19) 0.0360(16) -0.0021(14) 0.0080(14) 0.0013(15)
O3 0.0446(19) 0.082(3) 0.048(2) 0.0065(18) 0.0117(16) 0.0045(18)
N1 0.042(2) 0.046(2) 0.040(2) 0.0044(16) 0.0111(16) 0.0059(17)
N2 0.048(2) 0.052(2) 0.051(2) 0.0114(19) -0.0030(19) -0.0110(19)
O4 0.072(3) 0.054(2) 0.077(3) -0.015(2) -0.008(2) -0.0100(19)
O2 0.068(2) 0.065(2) 0.071(2) -0.017(2) 0.014(2) 0.020(2)
C13 0.040(2) 0.036(2) 0.035(2) 0.0069(17) 0.0052(17) 0.0012(18)
C23 0.043(2) 0.038(2) 0.037(2) 0.0050(18) 0.0084(18) 0.0010(18)
C16 0.041(2) 0.037(2) 0.036(2) 0.0040(17) 0.0069(18) 0.0032(18)
C14 0.046(2) 0.036(2) 0.040(2) 0.0025(18) 0.0107(19) 0.0017(19)
C22 0.046(2) 0.038(2) 0.038(2) 0.0078(18) 0.0120(19) 0.0003(19)
C24 0.051(2) 0.037(2) 0.045(2) -0.0001(19) 0.0086(18) 0.0014(19)
C17 0.052(2) 0.043(2) 0.039(2) -0.0025(18) 0.0053(18) -0.002(2)
C12 0.047(3) 0.041(2) 0.046(3) 0.012(2) 0.003(2) -0.003(2)
C8 0.045(2) 0.049(3) 0.034(2) 0.0053(19) 0.0090(18) 0.004(2)
C1 0.037(2) 0.055(3) 0.045(3) 0.013(2) 0.0104(19) -0.003(2)
C26 0.043(3) 0.053(3) 0.059(3) 0.006(2) 0.012(2) 0.008(2)
C15 0.045(3) 0.058(3) 0.039(2) 0.014(2) 0.008(2) 0.000(2)
C11 0.045(3) 0.054(3) 0.058(3) 0.020(2) -0.002(2) -0.008(2)
C18 0.057(3) 0.046(3) 0.050(3) 0.003(2) 0.000(2) -0.003(2)
C25 0.052(3) 0.041(2) 0.051(3) -0.002(2) 0.013(2) 0.006(2)
C6 0.046(3) 0.061(3) 0.038(2) 0.007(2) 0.009(2) -0.010(2)
C7 0.053(3) 0.061(3) 0.034(2) -0.008(2) 0.008(2) -0.005(2)
C10 0.041(3) 0.071(4) 0.062(3) 0.026(3) 0.011(2) 0.004(2)
C2 0.044(3) 0.072(4) 0.055(3) 0.022(3) 0.014(2) 0.003(2)
C9 0.052(3) 0.064(3) 0.045(3) 0.010(2) 0.017(2) 0.010(2)
C5 0.050(3) 0.087(4) 0.041(3) 0.005(3) 0.007(2) -0.015(3)
C3 0.040(3) 0.091(4) 0.056(3) 0.032(3) 0.007(2) -0.002(3)
C27 0.050(3) 0.071(4) 0.060(3) 0.014(3) 0.012(2) -0.001(3)
C4 0.045(3) 0.104(5) 0.043(3) 0.019(3) 0.006(2) -0.007(3)
C19 0.047(3) 0.064(3) 0.080(4) 0.016(3) -0.004(2) -0.016(2)
C28 0.060(4) 0.099(5) 0.079(4) 0.033(4) 0.009(3) -0.013(3)
Br2 0.130(5) 0.058(3) 0.043(3) -0.013(2) 0.026(3) -0.012(3)
C20A 0.045(3) 0.071(5) 0.045(4) -0.003(3) 0.004(3) -0.004(3)
C21A 0.048(3) 0.071(5) 0.057(5) -0.006(4) 0.006(3) -0.003(3)
C20B 0.052(6) 0.072(7) 0.072(9) 0.013(7) -0.003(6) -0.008(5)
C21B 0.056(8) 0.055(7) 0.066(8) 0.001(5) 0.007(6) -0.001(6)
S3 0.060(6) 0.031(7) 0.046(8) -0.013(6) 0.004(5) 0.003(5)

loop_
_atom_type_symbol
_atom_type_description
_atom_type_scat_dispersion_real
_atom_type_scat_dispersion_imag
_atom_type_scat_source
C C 0.0181 0.0091 'International Tables Vol C Tables 4.2.6.8 and 6.1.1.4'
H H 0.0000 0.0000 'International Tables Vol C Tables 4.2.6.8 and 6.1.1.4'
Br Br -0.6763 1.2805 'International Tables Vol C Tables 4.2.6.8 and 6.1.1.4'
N N 0.0311 0.0180 'International Tables Vol C Tables 4.2.6.8 and 6.1.1.4'
O O 0.0492 0.0322 'International Tables Vol C Tables 4.2.6.8 and 6.1.1.4'
S S 0.3331 0.5567 'International Tables Vol C Tables 4.2.6.8 and 6.1.1.4'

loop_
_exptl_crystal_face_index_h
_exptl_crystal_face_index_k
_exptl_crystal_face_index_l
_exptl_crystal_face_perp_dist
-1 -13 3 0.1274
2 -5 -5 0.0694
2 0 -5 0.0894
-2 12 3 0.0524
-8 -1 0 0.0299
8 1 0 0.0094
7 -7 1 0.0645
8 5 -2 0.0602
-8 -3 2 0.0681
-5 -11 1 0.0982
-2 -13 -2 0.0979
3 -7 -5 0.0658
7 -5 -3 0.0458
7 3 -4 0.0670
2 -6 4 0.1066
3 10 3 0.0411

loop_
_geom_angle_atom_site_label_1
_geom_angle_atom_site_label_2
_geom_angle_atom_site_label_3
_geom_angle
_geom_angle_site_symmetry_1
_geom_angle_site_symmetry_3
_geom_angle_publ_flag
C23 S1 C16 102.0(2) . . ?
C24 S2 C17 100.6(2) . . ?
C22 N1 C26 124.3(4) . . ?
C25 N1 C22 110.9(4) . . ?
C25 N1 C26 123.2(4) . . ?
C15 N2 C19 121.9(5) . . ?
C18 N2 C15 114.0(4) . . ?
C18 N2 C19 124.1(5) . . ?
C12 C13 C14 127.6(4) . . ?
C12 C13 C8 120.2(4) . . ?
C8 C13 C14 112.2(4) . . ?
C22 C23 S1 123.9(3) . . ?
C24 C23 S1 127.8(4) . . ?
C24 C23 C22 108.2(4) . . ?
C14 C16 S1 108.6(3) . . ?
C17 C16 S1 120.3(3) . . ?
C17 C16 C14 108.5(3) . . ?
C15 C16 S1 104.3(3) . . ?
C15 C16 C14 111.5(4) . . ?
C15 C16 C17 103.5(4) . . ?
C13 C14 Br1 113.9(3) . . ?
C13 C14 C16 104.7(3) . . ?
C13 C14 H14 111.9 . . ?
C16 C14 Br1 111.2(3) . . ?
C16 C14 H14 111.9 . . ?
C1 C14 Br1 110.5(3) . . ?
C1 C14 C13 107.6(4) . . ?
C1 C14 C16 108.6(4) . . ?
C1 C14 H14 111.9 . . ?
O1 C22 N1 126.0(4) . . ?
O1 C22 C23 128.6(4) . . ?
N1 C22 C23 105.4(4) . . ?
C23 C24 S2 126.2(4) . . ?
C23 C24 C25 109.4(4) . . ?
C23 C24 S3 131.9(6) . . ?
C25 C24 S2 124.3(4) . . ?
C25 C24 S3 115.5(8) . . ?
C16 C17 S2 119.6(3) . . ?
C16 C17 C7 109.6(4) . . ?
C16 C17 S3 129.5(7) . . ?
C18 C17 S2 101.6(3) . . ?
C18 C17 C16 104.7(4) . . ?
C18 C17 C7 110.9(4) . . ?
C18 C17 S3 111.8(8) . . ?
C7 C17 S2 109.8(4) . . ?
C7 C17 S3 88.8(14) . . ?
C13 C12 H12 120.0 . . ?
C13 C12 C11 120.0(5) . . ?
C11 C12 H12 120.0 . . ?
C13 C8 C7 113.7(4) . . ?
C9 C8 C13 119.8(5) . . ?
C9 C8 C7 126.5(5) . . ?
C6 C1 C14 112.2(4) . . ?
C2 C1 C14 127.9(5) . . ?
C2 C1 C6 119.9(5) . . ?
N1 C26 H26A 108.6 . . ?
N1 C26 H26B 108.6 . . ?
N1 C26 C27 114.8(4) . . ?
H26A C26 H26B 107.6 . . ?
C27 C26 H26A 108.6 . . ?
C27 C26 H26B 108.6 . . ?
O3 C15 N2 124.8(5) . . ?
O3 C15 C16 126.7(5) . . ?
N2 C15 C16 108.5(4) . . ?
C12 C11 H11 120.0 . . ?
C10 C11 C12 120.0(5) . . ?
C10 C11 H11 120.0 . . ?
N2 C18 C17 109.2(4) . . ?
O4 C18 N2 124.7(5) . . ?
O4 C18 C17 126.1(5) . . ?
N1 C25 C24 106.1(4) . . ?
O2 C25 N1 126.4(5) . . ?
O2 C25 C24 127.5(5) . . ?
C1 C6 C7 113.7(4) . . ?
C5 C6 C1 120.4(5) . . ?
C5 C6 C7 126.0(5) . . ?
C17 C7 H7 111.5 . . ?
C17 C7 Br2 109.5(4) . . ?
C8 C7 C17 107.0(4) . . ?
C8 C7 C6 107.8(4) . . ?
C8 C7 H7 111.5 . . ?
C8 C7 Br2 119.3(4) . . ?
C6 C7 C17 107.4(4) . . ?
C6 C7 H7 111.5 . . ?
C6 C7 Br2 105.4(4) . . ?
C11 C10 H10 119.8 . . ?
C11 C10 C9 120.3(5) . . ?
C9 C10 H10 119.8 . . ?
C1 C2 H2 120.7 . . ?
C1 C2 C3 118.5(6) . . ?
C3 C2 H2 120.7 . . ?
C8 C9 C10 119.7(5) . . ?
C8 C9 H9 120.2 . . ?
C10 C9 H9 120.2 . . ?
C6 C5 H5 119.9 . . ?
C4 C5 C6 120.2(6) . . ?
C4 C5 H5 119.9 . . ?
C2 C3 H3 119.4 . . ?
C4 C3 C2 121.1(5) . . ?
C4 C3 H3 119.4 . . ?
C26 C27 H27 116.9 . . ?
C28 C27 C26 126.3(5) . . ?
C28 C27 H27 116.9 . . ?
C5 C4 C3 119.8(5) . . ?
C5 C4 H4 120.1 . . ?
C3 C4 H4 120.1 . . ?
N2 C19 H19A 110.2 . . ?
N2 C19 H19B 110.2 . . ?
N2 C19 H19C 107.3 . . ?
N2 C19 H19D 107.3 . . ?
N2 C19 C20A 107.5(6) . . ?
N2 C19 C20B 120.1(9) . . ?
H19A C19 H19B 108.5 . . ?
H19C C19 H19D 106.9 . . ?
C20A C19 H19A 110.2 . . ?
C20A C19 H19B 110.2 . . ?
C20B C19 H19C 107.3 . . ?
C20B C19 H19D 107.3 . . ?
C27 C28 H28A 120.0 . . ?
C27 C28 H28B 120.0 . . ?
H28A C28 H28B 120.0 . . ?
C19 C20A H20A 119.3 . . ?
C21A C20A C19 121.4(8) . . ?
C21A C20A H20A 119.3 . . ?
C20A C21A H21A 120.0 . . ?
C20A C21A H21B 120.0 . . ?
H21A C21A H21B 120.0 . . ?
C19 C20B H20B 118.7 . . ?
C21B C20B C19 122.7(18) . . ?
C21B C20B H20B 118.7 . . ?
C20B C21B H21C 120.0 . . ?
C20B C21B H21D 120.0 . . ?
H21C C21B H21D 120.0 . . ?
C17 S3 C24 99.4(9) . . ?

loop_
_geom_bond_atom_site_label_1
_geom_bond_atom_site_label_2
_geom_bond_distance
_geom_bond_site_symmetry_2
_geom_bond_publ_flag
Br1 C14 1.915(4) . ?
S1 C23 1.729(5) . ?
S1 C16 1.849(4) . ?
S2 C24 1.729(5) . ?
S2 C17 1.858(5) . ?
O1 C22 1.192(5) . ?
O3 C15 1.198(6) . ?
N1 C22 1.398(6) . ?
N1 C26 1.455(6) . ?
N1 C25 1.375(6) . ?
N2 C15 1.382(6) . ?
N2 C18 1.359(7) . ?
N2 C19 1.467(6) . ?
O4 C18 1.219(6) . ?
O2 C25 1.211(6) . ?
C13 C14 1.527(6) . ?
C13 C12 1.378(6) . ?
C13 C8 1.401(6) . ?
C23 C22 1.499(6) . ?
C23 C24 1.323(6) . ?
C16 C14 1.592(6) . ?
C16 C17 1.551(6) . ?
C16 C15 1.542(6) . ?
C14 H14 1.0000 . ?
C14 C1 1.527(6) . ?
C24 C25 1.484(7) . ?
C24 S3 1.838(18) . ?
C17 C18 1.523(7) . ?
C17 C7 1.557(7) . ?
C17 S3 1.782(15) . ?
C12 H12 0.9500 . ?
C12 C11 1.388(7) . ?
C8 C7 1.500(7) . ?
C8 C9 1.384(6) . ?
C1 C6 1.400(7) . ?
C1 C2 1.386(7) . ?
C26 H26A 0.9900 . ?
C26 H26B 0.9900 . ?
C26 C27 1.474(7) . ?
C11 H11 0.9500 . ?
C11 C10 1.386(8) . ?
C6 C7 1.504(7) . ?
C6 C5 1.388(7) . ?
C7 H7 1.0000 . ?
C7 Br2 1.713(6) . ?
C10 H10 0.9500 . ?
C10 C9 1.391(8) . ?
C2 H2 0.9500 . ?
C2 C3 1.407(7) . ?
C9 H9 0.9500 . ?
C5 H5 0.9500 . ?
C5 C4 1.369(8) . ?
C3 H3 0.9500 . ?
C3 C4 1.384(9) . ?
C27 H27 0.9500 . ?
C27 C28 1.286(8) . ?
C4 H4 0.9500 . ?
C19 H19A 0.9900 . ?
C19 H19B 0.9900 . ?
C19 H19C 0.9900 . ?
C19 H19D 0.9900 . ?
C19 C20A 1.524(10) . ?
C19 C20B 1.514(17) . ?
C28 H28A 0.9500 . ?
C28 H28B 0.9500 . ?
C20A H20A 0.9500 . ?
C20A C21A 1.315(11) . ?
C21A H21A 0.9500 . ?
C21A H21B 0.9500 . ?
C20B H20B 0.9500 . ?
C20B C21B 1.286(19) . ?
C21B H21C 0.9500 . ?
C21B H21D 0.9500 . ?

loop_
_geom_torsion_atom_site_label_1
_geom_torsion_atom_site_label_2
_geom_torsion_atom_site_label_3
_geom_torsion_atom_site_label_4
_geom_torsion
_geom_torsion_site_symmetry_1
_geom_torsion_site_symmetry_2
_geom_torsion_site_symmetry_3
_geom_torsion_site_symmetry_4
_geom_torsion_publ_flag
Br1 C14 C1 C6 179.4(3) . . . . ?
Br1 C14 C1 C2 2.1(6) . . . . ?
S1 C23 C22 O1 2.3(7) . . . . ?
S1 C23 C22 N1 -179.7(3) . . . . ?
S1 C23 C24 S2 -3.8(7) . . . . ?
S1 C23 C24 C25 -179.1(3) . . . . ?
S1 C23 C24 S3 22.7(19) . . . . ?
S1 C16 C14 Br1 -51.7(3) . . . . ?
S1 C16 C14 C13 71.8(4) . . . . ?
S1 C16 C14 C1 -173.4(3) . . . . ?
S1 C16 C17 S2 5.6(5) . . . . ?
S1 C16 C17 C18 118.5(4) . . . . ?
S1 C16 C17 C7 -122.4(4) . . . . ?
S1 C16 C17 S3 -17.0(18) . . . . ?
S1 C16 C15 O3 50.4(6) . . . . ?
S1 C16 C15 N2 -130.1(3) . . . . ?
S2 C24 C25 N1 -174.9(4) . . . . ?
S2 C24 C25 O2 3.3(8) . . . . ?
S2 C17 C18 N2 123.9(4) . . . . ?
S2 C17 C18 O4 -57.6(6) . . . . ?
S2 C17 C7 C8 -77.4(4) . . . . ?
S2 C17 C7 C6 167.1(3) . . . . ?
N1 C26 C27 C28 1.5(9) . . . . ?
N2 C19 C20A C21A -134.8(9) . . . . ?
N2 C19 C20B C21B 24(3) . . . . ?
C13 C14 C1 C6 54.5(5) . . . . ?
C13 C14 C1 C2 -122.8(5) . . . . ?
C13 C12 C11 C10 -1.0(7) . . . . ?
C13 C8 C7 C17 -60.4(5) . . . . ?
C13 C8 C7 C6 54.9(5) . . . . ?
C13 C8 C7 Br2 174.8(4) . . . . ?
C13 C8 C9 C10 -1.5(7) . . . . ?
C23 S1 C16 C14 -96.0(3) . . . . ?
C23 S1 C16 C17 29.7(4) . . . . ?
C23 S1 C16 C15 145.0(3) . . . . ?
C23 C24 C25 N1 0.5(5) . . . . ?
C23 C24 C25 O2 178.8(5) . . . . ?
C23 C24 S3 C17 -1(3) . . . . ?
C16 S1 C23 C22 149.5(4) . . . . ?
C16 S1 C23 C24 -34.2(5) . . . . ?
C16 C14 C1 C6 -58.4(5) . . . . ?
C16 C14 C1 C2 124.3(5) . . . . ?
C16 C17 C18 N2 -1.3(5) . . . . ?
C16 C17 C18 O4 177.2(5) . . . . ?
C16 C17 C7 C8 55.9(5) . . . . ?
C16 C17 C7 C6 -59.6(5) . . . . ?
C16 C17 C7 Br2 -173.6(4) . . . . ?
C16 C17 S3 C24 0(3) . . . . ?
C14 C13 C12 C11 -178.8(4) . . . . ?
C14 C13 C8 C7 -0.2(5) . . . . ?
C14 C13 C8 C9 -179.9(4) . . . . ?
C14 C16 C17 S2 131.3(4) . . . . ?
C14 C16 C17 C18 -115.8(4) . . . . ?
C14 C16 C17 C7 3.3(5) . . . . ?
C14 C16 C17 S3 108.7(17) . . . . ?
C14 C16 C15 O3 -66.6(6) . . . . ?
C14 C16 C15 N2 112.9(4) . . . . ?
C14 C1 C6 C7 0.0(6) . . . . ?
C14 C1 C6 C5 -178.6(4) . . . . ?
C14 C1 C2 C3 176.6(4) . . . . ?
C22 N1 C26 C27 -96.5(6) . . . . ?
C22 N1 C25 O2 -176.5(5) . . . . ?
C22 N1 C25 C24 1.7(5) . . . . ?
C22 C23 C24 S2 173.0(4) . . . . ?
C22 C23 C24 C25 -2.4(5) . . . . ?
C22 C23 C24 S3 -160.5(18) . . . . ?
C24 S2 C17 C16 -38.8(5) . . . . ?
C24 S2 C17 C18 -153.4(4) . . . . ?
C24 S2 C17 C7 89.1(4) . . . . ?
C24 C23 C22 O1 -174.7(5) . . . . ?
C24 C23 C22 N1 3.4(5) . . . . ?
C17 S2 C24 C23 41.1(5) . . . . ?
C17 S2 C24 C25 -144.2(4) . . . . ?
C17 C16 C14 Br1 176.0(3) . . . . ?
C17 C16 C14 C13 -60.5(4) . . . . ?
C17 C16 C14 C1 54.2(5) . . . . ?
C17 C16 C15 O3 177.0(5) . . . . ?
C17 C16 C15 N2 -3.5(5) . . . . ?
C12 C13 C14 Br1 2.7(6) . . . . ?
C12 C13 C14 C16 -119.1(5) . . . . ?
C12 C13 C14 C1 125.5(5) . . . . ?
C12 C13 C8 C7 179.8(4) . . . . ?
C12 C13 C8 C9 0.1(6) . . . . ?
C12 C11 C10 C9 -0.4(7) . . . . ?
C8 C13 C14 Br1 -177.2(3) . . . . ?
C8 C13 C14 C16 61.0(4) . . . . ?
C8 C13 C14 C1 -54.4(5) . . . . ?
C8 C13 C12 C11 1.1(6) . . . . ?
C1 C6 C7 C17 60.2(5) . . . . ?
C1 C6 C7 C8 -54.8(5) . . . . ?
C1 C6 C7 Br2 176.9(4) . . . . ?
C1 C6 C5 C4 2.0(8) . . . . ?
C1 C2 C3 C4 1.3(8) . . . . ?
C26 N1 C22 O1 9.0(7) . . . . ?
C26 N1 C22 C23 -169.1(4) . . . . ?
C26 N1 C25 O2 -10.3(8) . . . . ?
C26 N1 C25 C24 167.9(4) . . . . ?
C15 N2 C18 O4 -179.6(5) . . . . ?
C15 N2 C18 C17 -1.0(6) . . . . ?
C15 N2 C19 C20A 95.6(7) . . . . ?
C15 N2 C19 C20B 74.4(13) . . . . ?
C15 C16 C14 Br1 62.7(4) . . . . ?
C15 C16 C14 C13 -173.8(4) . . . . ?
C15 C16 C14 C1 -59.1(5) . . . . ?
C15 C16 C17 S2 -110.1(4) . . . . ?
C15 C16 C17 C18 2.8(4) . . . . ?
C15 C16 C17 C7 121.9(4) . . . . ?
C15 C16 C17 S3 -132.7(17) . . . . ?
C11 C10 C9 C8 1.6(7) . . . . ?
C18 N2 C15 O3 -177.5(5) . . . . ?
C18 N2 C15 C16 2.9(5) . . . . ?
C18 N2 C19 C20A -87.4(7) . . . . ?
C18 N2 C19 C20B -108.6(13) . . . . ?
C18 C17 C7 C8 171.1(4) . . . . ?
C18 C17 C7 C6 55.6(5) . . . . ?
C18 C17 C7 Br2 -58.4(5) . . . . ?
C18 C17 S3 C24 -133.3(11) . . . . ?
C25 N1 C22 O1 175.0(4) . . . . ?
C25 N1 C22 C23 -3.1(5) . . . . ?
C25 N1 C26 C27 99.1(6) . . . . ?
C25 C24 S3 C17 -158.3(11) . . . . ?
C6 C1 C2 C3 -0.6(7) . . . . ?
C6 C5 C4 C3 -1.3(8) . . . . ?
C7 C17 C18 N2 -119.5(4) . . . . ?
C7 C17 C18 O4 59.1(7) . . . . ?
C7 C17 S3 C24 114.6(15) . . . . ?
C7 C8 C9 C10 178.8(5) . . . . ?
C7 C6 C5 C4 -176.4(5) . . . . ?
C2 C1 C6 C7 177.6(4) . . . . ?
C2 C1 C6 C5 -1.1(7) . . . . ?
C2 C3 C4 C5 -0.4(8) . . . . ?
C9 C8 C7 C17 119.3(5) . . . . ?
C9 C8 C7 C6 -125.4(5) . . . . ?
C9 C8 C7 Br2 -5.5(7) . . . . ?
C5 C6 C7 C17 -121.3(5) . . . . ?
C5 C6 C7 C8 123.7(5) . . . . ?
C5 C6 C7 Br2 -4.6(7) . . . . ?
C19 N2 C15 O3 -0.3(7) . . . . ?
C19 N2 C15 C16 -179.8(4) . . . . ?
C19 N2 C18 O4 3.2(8) . . . . ?
C19 N2 C18 C17 -178.2(4) . . . . ?
S3 C24 C25 N1 162.6(13) . . . . ?
S3 C24 C25 O2 -19.1(14) . . . . ?
S3 C17 C18 N2 143.1(14) . . . . ?
S3 C17 C18 O4 -38.4(15) . . . . ?
S3 C17 C7 C8 -76.0(6) . . . . ?
S3 C17 C7 C6 168.5(6) . . . . ?
S3 C17 C7 Br2 54.5(6) . . . . ?

loop_
_exptl_oxdiff_crystal_face_indexfrac_h
_exptl_oxdiff_crystal_face_indexfrac_k
_exptl_oxdiff_crystal_face_indexfrac_l
_exptl_oxdiff_crystal_face_x
_exptl_oxdiff_crystal_face_y
_exptl_oxdiff_crystal_face_z
-1.0103 -12.9180 2.7670 0.2570 0.0212 0.9662
2.3797 -5.1912 -5.1438 -0.9929 -0.0785 0.0895
2.4443 0.0211 -5.4901 -0.9616 -0.0763 -0.2636
-1.5820 12.3551 3.0762 0.7570 0.0593 -0.6508
-7.8573 -0.6279 -0.3763 -0.0789 0.9968 0.0090
7.8573 0.6279 0.3763 0.0789 -0.9968 -0.0090
6.6771 -6.5567 1.0461 0.0693 -0.8717 0.4852
7.9312 5.0115 -2.2537 -0.3049 -0.9000 -0.4193
-7.9314 -3.0111 2.2545 0.3403 0.8984 0.2903
-4.9757 -11.0080 1.1585 0.0077 0.5816 0.7582
-2.1770 -12.9965 -1.9096 -0.5646 0.3618 0.7424
2.6428 -6.9824 -5.0448 -1.0071 -0.1140 0.2103
6.8430 -4.9874 -3.2100 -0.6492 -0.7163 0.1777
6.7639 3.0178 -4.1940 -0.6805 -0.6719 -0.3868
2.3355 -6.0147 3.8764 0.5741 -0.4481 0.5802
3.2666 9.9927 2.8605 0.6786 -0.5349 -0.5006
